data_2312601
loop_
_publ_author_name
'Zigelstein, Rachel'
'Lough, Alan J.'
'Bender, Timothy P.'

_publ_section_title
;
 The influence of the axial group on the crystal structures of boron
 subphthalocyanines.
;
_journal_coeditor_code DG3059
_journal_issue 10
_journal_name_full 'Acta crystallographica. Section C, Structural chemistry'
_journal_paper_doi 10.1107/S2053229624006934
_journal_volume 80
_journal_year 2024
_chemical_formula_iupac 'C25 H15 B N6 O'
_chemical_formula_moiety 'C25 H15 B N6 O'
_chemical_formula_sum 'C25 H15 B N6 O'
_chemical_formula_weight 426.24
_chemical_name_systematic
;
(Methanolato)(subphthalocyaninato)boron
;
_space_group_crystal_system orthorhombic
_space_group_IT_number 62
_space_group_name_Hall '-P 2ac 2n'
_space_group_name_H-M_alt 'P n m a'
_atom_sites_solution_hydrogens geom
_atom_sites_solution_primary direct
_audit_creation_method SHELXL-2019/1
_cell_angle_alpha 90
_cell_angle_beta 90
_cell_angle_gamma 90
_cell_formula_units_Z 4
_cell_length_a 12.3162(11)
_cell_length_b 15.2325(19)
_cell_length_c 10.4151(10)
_cell_measurement_reflns_used 8333
_cell_measurement_temperature 150(2)
_cell_measurement_theta_max 65.51
_cell_measurement_theta_min 5.14
_cell_volume 1953.9(4)
_computing_cell_refinement
;
APEX4 (Bruker, 2021)
;
_computing_data_collection
;
APEX4 (Bruker, 2021)
;
_computing_data_reduction
;
APEX4 (Bruker, 2021)
;
_computing_molecular_graphics
;
PLATON (Spek, 2020)
;
_computing_publication_material
;
SHELXTL (Sheldrick, 2008)
;
_computing_structure_refinement
;
SHELXL2019 (Sheldrick, 2015<i>b</i>)
;
_computing_structure_solution
;
SHELXT2018 (Sheldrick, 2015<i>a</i>)
;
_diffrn_ambient_temperature 150(2)
_diffrn_measured_fraction_theta_full 0.993
_diffrn_measured_fraction_theta_max 0.993
_diffrn_measurement_device_type 'Bruker Kappa APEX-DUO CMOs PHOTON II'
_diffrn_measurement_method '\f and \w scans'
_diffrn_radiation_type CuK\a
_diffrn_radiation_wavelength 1.54178
_diffrn_reflns_av_R_equivalents 0.0570
_diffrn_reflns_av_unetI/netI 0.0293
_diffrn_reflns_limit_h_max 14
_diffrn_reflns_limit_h_min -14
_diffrn_reflns_limit_k_max 17
_diffrn_reflns_limit_k_min -17
_diffrn_reflns_limit_l_max 11
_diffrn_reflns_limit_l_min -12
_diffrn_reflns_number 27808
_diffrn_reflns_theta_full 65.987
_diffrn_reflns_theta_max 65.987
_diffrn_reflns_theta_min 5.144
_diffrn_source 'Icoatec ImuS with multi-layer optics'
_exptl_absorpt_coefficient_mu 0.745
_exptl_absorpt_correction_T_max 0.7527
_exptl_absorpt_correction_T_min 0.6589
_exptl_absorpt_correction_type multi-scan
_exptl_absorpt_process_details
;
(SADABS; Krause <i>et al.</i>,  2015)
;
_exptl_crystal_colour pink
_exptl_crystal_density_diffrn 1.449
_exptl_crystal_description Shard
_exptl_crystal_F_000 880
_exptl_crystal_size_max 0.100
_exptl_crystal_size_mid 0.040
_exptl_crystal_size_min 0.020
_refine_diff_density_max 0.216
_refine_diff_density_min -0.186
_refine_ls_extinction_coef 0.0026(3)
_refine_ls_extinction_expression Fc^*^=kFc[1+0.001xFc^2^\l^3^/sin(2\q)]^-1/4^
_refine_ls_extinction_method
;
SHELXL2019 (Sheldrick, 2015<i>b</i>)
;
_refine_ls_goodness_of_fit_ref 1.078
_refine_ls_hydrogen_treatment constr
_refine_ls_matrix_type full
_refine_ls_number_parameters 159
_refine_ls_number_reflns 1762
_refine_ls_number_restraints 0
_refine_ls_restrained_S_all 1.078
_refine_ls_R_factor_all 0.0374
_refine_ls_R_factor_gt 0.0321
_refine_ls_shift/su_max 0.000
_refine_ls_shift/su_mean 0.000
_refine_ls_structure_factor_coef Fsqd
_refine_ls_weighting_details 'w=1/[\s^2^(Fo^2^)+(0.0301P)^2^+0.6842P] where P=(Fo^2^+2Fc^2^)/3'
_refine_ls_weighting_scheme calc
_refine_ls_wR_factor_gt 0.0749
_refine_ls_wR_factor_ref 0.0778
_reflns_number_gt 1570
_reflns_number_total 1762
_reflns_threshold_expression 'I > 2\s(I)'
_cod_data_source_file dg3059.cif
_cod_data_source_block d2368_a
_cod_database_code 2312601
_shelx_space_group_comment
;
The symmetry employed for this shelxl refinement is uniquely defined
by the following loop, which should always be used as a source of
symmetry information in preference to the above space-group names.
They are only intended as comments.
;
_shelx_estimated_absorpt_t_min 0.929
_shelx_estimated_absorpt_t_max 0.985

loop_
_space_group_symop_operation_xyz
'x, y, z'
'-x+1/2, -y, z+1/2'
'-x, y+1/2, -z'
'x+1/2, -y+1/2, -z+1/2'
'-x, -y, -z'
'x-1/2, y, -z-1/2'
'x, -y-1/2, z'
'-x-1/2, y-1/2, z-1/2'

loop_
_atom_site_type_symbol
_atom_site_label
_atom_site_fract_x
_atom_site_fract_y
_atom_site_fract_z
_atom_site_U_iso_or_equiv
_atom_site_adp_type
_atom_site_calc_flag
_atom_site_occupancy
_atom_site_disorder_assembly
_atom_site_disorder_group
O O1 0.74991(10) 0.750000 0.29681(12) 0.0284(3) Uani d 1 . .
N N1 0.96403(12) 0.750000 0.56717(14) 0.0249(3) Uani d 1 . .
N N2 0.80691(8) 0.67267(7) 0.49738(10) 0.0235(3) Uani d 1 . .
N N3 0.64054(8) 0.59780(7) 0.53777(10) 0.0266(3) Uani d 1 . .
N N4 0.64148(12) 0.750000 0.48741(14) 0.0248(3) Uani d 1 . .
C C1 0.90890(10) 0.67473(8) 0.54862(12) 0.0235(3) Uani d 1 . .
C C2 0.92753(10) 0.58766(8) 0.60186(12) 0.0240(3) Uani d 1 . .
C C3 1.01583(10) 0.55147(8) 0.66539(13) 0.0281(3) Uani d 1 . .
H H3A 1.081703 0.583335 0.674325 0.034 Uiso calc 1 . .
C C4 1.00543(11) 0.46789(9) 0.71533(13) 0.0316(3) Uani d 1 . .
H H4A 1.065143 0.442124 0.759076 0.038 Uiso calc 1 . .
C C5 0.90876(11) 0.42036(9) 0.70283(13) 0.0306(3) Uani d 1 . .
H H5A 0.904612 0.362429 0.736277 0.037 Uiso calc 1 . .
C C6 0.81926(10) 0.45637(8) 0.64260(13) 0.0276(3) Uani d 1 . .
H H6A 0.753201 0.424472 0.636119 0.033 Uiso calc 1 . .
C C7 0.82830(10) 0.54053(8) 0.59167(12) 0.0245(3) Uani d 1 . .
C C8 0.74954(10) 0.59952(8) 0.53308(12) 0.0246(3) Uani d 1 . .
C C9 0.58841(10) 0.67493(8) 0.52199(12) 0.0251(3) Uani d 1 . .
C C10 0.48053(10) 0.70324(9) 0.56126(12) 0.0274(3) Uani d 1 . .
C C11 0.38841(10) 0.65651(10) 0.59870(13) 0.0332(3) Uani d 1 . .
H H11 0.388003 0.594147 0.599794 0.040 Uiso calc 1 . .
C C12 0.29788(11) 0.70410(11) 0.63409(15) 0.0406(4) Uani d 1 . .
H H12 0.233924 0.673711 0.659092 0.049 Uiso calc 1 . .
C C13 0.84839(16) 0.750000 0.23075(18) 0.0316(4) Uani d 1 . .
H H13A 0.836530 0.729920 0.142465 0.047 Uiso calc 0.5 . .
H H13B 0.899536 0.710471 0.273802 0.047 Uiso calc 0.5 . .
H H13C 0.878312 0.809608 0.229560 0.047 Uiso calc 0.5 . .
B B1 0.75398(16) 0.750000 0.43343(19) 0.0240(4) Uani d 1 . .

loop_
_atom_site_aniso_label
_atom_site_aniso_U_11
_atom_site_aniso_U_22
_atom_site_aniso_U_33
_atom_site_aniso_U_12
_atom_site_aniso_U_13
_atom_site_aniso_U_23
O1 0.0324(7) 0.0282(7) 0.0246(7) 0.000 -0.0006(5) 0.000
N1 0.0245(7) 0.0217(8) 0.0284(8) 0.000 0.0037(6) 0.000
N2 0.0247(6) 0.0216(6) 0.0242(6) -0.0011(4) 0.0021(4) -0.0001(4)
N3 0.0263(6) 0.0280(6) 0.0255(6) -0.0025(4) -0.0020(4) 0.0002(5)
N4 0.0248(8) 0.0265(8) 0.0231(8) 0.000 -0.0009(6) 0.000
C1 0.0226(6) 0.0236(7) 0.0241(6) -0.0004(5) 0.0042(5) -0.0011(5)
C2 0.0261(6) 0.0207(6) 0.0252(6) 0.0010(5) 0.0037(5) -0.0015(5)
C3 0.0261(6) 0.0241(7) 0.0342(7) 0.0008(5) 0.0005(5) -0.0026(5)
C4 0.0317(7) 0.0273(7) 0.0359(8) 0.0046(6) -0.0029(6) 0.0018(6)
C5 0.0362(7) 0.0224(7) 0.0332(7) 0.0016(6) 0.0031(6) 0.0040(5)
C6 0.0292(7) 0.0243(7) 0.0293(7) -0.0028(5) 0.0041(5) 0.0003(5)
C7 0.0273(6) 0.0227(7) 0.0235(6) -0.0002(5) 0.0030(5) -0.0015(5)
C8 0.0277(6) 0.0232(6) 0.0228(6) -0.0036(5) 0.0012(5) -0.0014(5)
C9 0.0255(6) 0.0272(7) 0.0227(6) -0.0031(5) -0.0022(5) 0.0010(5)
C10 0.0245(6) 0.0355(7) 0.0221(6) -0.0013(5) -0.0052(5) 0.0010(5)
C11 0.0261(7) 0.0413(8) 0.0323(7) -0.0044(6) -0.0049(6) 0.0046(6)
C12 0.0236(7) 0.0557(9) 0.0426(8) -0.0047(6) 0.0002(6) 0.0040(7)
C13 0.0465(12) 0.0223(9) 0.0261(10) 0.000 0.0043(9) 0.000
B1 0.0265(10) 0.0228(10) 0.0228(10) 0.000 0.0012(8) 0.000

loop_
_atom_type_symbol
_atom_type_description
_atom_type_scat_dispersion_real
_atom_type_scat_dispersion_imag
_atom_type_scat_source
C C 0.0181 0.0091 'International Tables Vol C Tables 4.2.6.8 and 6.1.1.4'
H H 0.0000 0.0000 'International Tables Vol C Tables 4.2.6.8 and 6.1.1.4'
B B 0.0090 0.0039 'International Tables Vol C Tables 4.2.6.8 and 6.1.1.4'
N N 0.0311 0.0180 'International Tables Vol C Tables 4.2.6.8 and 6.1.1.4'
O O 0.0492 0.0322 'International Tables Vol C Tables 4.2.6.8 and 6.1.1.4'

loop_
_geom_angle_atom_site_label_1
_geom_angle_atom_site_label_2
_geom_angle_atom_site_label_3
_geom_angle_site_symmetry_1
_geom_angle_site_symmetry_3
_geom_angle
_geom_angle_publ_flag
C13 O1 B1 . . 117.55(15) ?
C1 N1 C1 7_575 . 116.76(15) ?
C1 N2 C8 . . 112.76(10) ?
C1 N2 B1 . . 123.69(11) ?
C8 N2 B1 . . 122.28(11) ?
C8 N3 C9 . . 117.01(11) ?
C9 N4 C9 . 7_575 113.74(15) ?
C9 N4 B1 . . 122.87(7) ?
C9 N4 B1 7_575 . 122.87(7) ?
N1 C1 N2 . . 122.66(11) ?
N1 C1 C2 . . 129.92(12) ?
N2 C1 C2 . . 105.85(10) ?
C3 C2 C7 . . 120.59(11) ?
C3 C2 C1 . . 131.86(12) ?
C7 C2 C1 . . 107.23(11) ?
C4 C3 C2 . . 118.24(12) ?
C4 C3 H3A . . 120.9 ?
C2 C3 H3A . . 120.9 ?
C3 C4 C5 . . 121.38(12) ?
C3 C4 H4A . . 119.3 ?
C5 C4 H4A . . 119.3 ?
C6 C5 C4 . . 121.03(12) ?
C6 C5 H5A . . 119.5 ?
C4 C5 H5A . . 119.5 ?
C5 C6 C7 . . 118.34(12) ?
C5 C6 H6A . . 120.8 ?
C7 C6 H6A . . 120.8 ?
C6 C7 C2 . . 120.37(12) ?
C6 C7 C8 . . 132.43(12) ?
C2 C7 C8 . . 107.00(11) ?
N3 C8 N2 . . 122.73(11) ?
N3 C8 C7 . . 129.67(11) ?
N2 C8 C7 . . 105.77(10) ?
N3 C9 N4 . . 122.25(11) ?
N3 C9 C10 . . 131.17(12) ?
N4 C9 C10 . . 105.25(11) ?
C11 C10 C10 . 7_575 120.68(8) ?
C11 C10 C9 . . 132.06(13) ?
C10 C10 C9 7_575 . 107.23(7) ?
C12 C11 C10 . . 117.63(14) ?
C12 C11 H11 . . 121.2 ?
C10 C11 H11 . . 121.2 ?
C11 C12 C12 . 7_575 121.69(9) ?
C11 C12 H12 . . 119.2 ?
C12 C12 H12 7_575 . 119.2 ?
O1 C13 H13A . . 109.5 ?
O1 C13 H13B . . 109.5 ?
H13A C13 H13B . . 109.5 ?
O1 C13 H13C . . 109.5 ?
H13A C13 H13C . . 109.5 ?
H13B C13 H13C . . 109.5 ?
O1 C13 H13A . 7_575 109.5(2) ?
H13A C13 H13A . 7_575 36.4 ?
H13B C13 H13A . 7_575 135.8 ?
H13C C13 H13A . 7_575 75.8 ?
O1 C13 H13B . 7_575 109.5(3) ?
H13A C13 H13B . 7_575 135.8 ?
H13B C13 H13B . 7_575 75.8 ?
H13C C13 H13B . 7_575 36.4 ?
H13A C13 H13B 7_575 7_575 109.5 ?
O1 C13 H13C . 7_575 109.47(12) ?
H13A C13 H13C . 7_575 75.8 ?
H13B C13 H13C . 7_575 36.4 ?
H13C C13 H13C . 7_575 135.8 ?
H13A C13 H13C 7_575 7_575 109.5 ?
H13B C13 H13C 7_575 7_575 109.5 ?
O1 B1 N4 . . 110.07(15) ?
O1 B1 N2 . . 117.29(10) ?
N4 B1 N2 . . 103.62(11) ?
O1 B1 N2 . 7_575 117.28(10) ?
N4 B1 N2 . 7_575 103.62(11) ?
N2 B1 N2 . 7_575 103.30(14) ?

loop_
_geom_bond_atom_site_label_1
_geom_bond_atom_site_label_2
_geom_bond_site_symmetry_2
_geom_bond_distance
_geom_bond_publ_flag
O1 C13 . 1.394(2) ?
O1 B1 . 1.424(2) ?
N1 C1 7_575 1.3465(14) ?
N1 C1 . 1.3466(14) ?
N2 C1 . 1.3651(16) ?
N2 C8 . 1.3708(16) ?
N2 B1 . 1.5020(16) ?
N3 C8 . 1.3435(16) ?
N3 C9 . 1.3489(17) ?
N4 C9 . 1.3655(15) ?
N4 C9 7_575 1.3656(15) ?
N4 B1 . 1.495(2) ?
C1 C2 . 1.4556(17) ?
C2 C3 . 1.3872(18) ?
C2 C7 . 1.4213(17) ?
C3 C4 . 1.3813(19) ?
C3 H3A . 0.9500 ?
C4 C5 . 1.3995(19) ?
C4 H4A . 0.9500 ?
C5 C6 . 1.3819(19) ?
C5 H5A . 0.9500 ?
C6 C7 . 1.3920(18) ?
C6 H6A . 0.9500 ?
C7 C8 . 1.4563(18) ?
C9 C10 . 1.4555(18) ?
C10 C11 . 1.3950(18) ?
C10 C10 7_575 1.425(3) ?
C11 C12 . 1.380(2) ?
C11 H11 . 0.9500 ?
C12 C12 7_575 1.398(3) ?
C12 H12 . 0.9500 ?
C13 H13A . 0.9800 ?
C13 H13B . 0.9800 ?
C13 H13C . 0.9800 ?
C13 H13A 7_575 0.980(9) ?
C13 H13B 7_575 0.980(15) ?
C13 H13C 7_575 0.980(5) ?

loop_
_geom_torsion_atom_site_label_1
_geom_torsion_atom_site_label_2
_geom_torsion_atom_site_label_3
_geom_torsion_atom_site_label_4
_geom_torsion_site_symmetry_1
_geom_torsion_site_symmetry_2
_geom_torsion_site_symmetry_3
_geom_torsion_site_symmetry_4
_geom_torsion
_geom_torsion_publ_flag
C1 N1 C1 N2 7_575 . . . 8.5(2) ?
C1 N1 C1 C2 7_575 . . . -155.07(10) ?
C8 N2 C1 N1 . . . . -155.14(13) ?
B1 N2 C1 N1 . . . . 12.2(2) ?
C8 N2 C1 C2 . . . . 11.82(13) ?
B1 N2 C1 C2 . . . . 179.17(12) ?
N1 C1 C2 C3 . . . . -14.3(2) ?
N2 C1 C2 C3 . . . . -179.94(13) ?
N1 C1 C2 C7 . . . . 159.10(13) ?
N2 C1 C2 C7 . . . . -6.56(13) ?
C7 C2 C3 C4 . . . . 1.61(18) ?
C1 C2 C3 C4 . . . . 174.26(13) ?
C2 C3 C4 C5 . . . . -0.04(19) ?
C3 C4 C5 C6 . . . . -1.6(2) ?
C4 C5 C6 C7 . . . . 1.55(19) ?
C5 C6 C7 C2 . . . . 0.02(18) ?
C5 C6 C7 C8 . . . . -174.12(13) ?
C3 C2 C7 C6 . . . . -1.63(18) ?
C1 C2 C7 C6 . . . . -175.90(11) ?
C3 C2 C7 C8 . . . . 173.85(11) ?
C1 C2 C7 C8 . . . . -0.42(13) ?
C9 N3 C8 N2 . . . . -8.48(17) ?
C9 N3 C8 C7 . . . . 153.85(13) ?
C1 N2 C8 N3 . . . . 153.87(11) ?
B1 N2 C8 N3 . . . . -13.69(18) ?
C1 N2 C8 C7 . . . . -12.08(13) ?
B1 N2 C8 C7 . . . . -179.64(12) ?
C6 C7 C8 N3 . . . . 17.3(2) ?
C2 C7 C8 N3 . . . . -157.40(13) ?
C6 C7 C8 N2 . . . . -178.07(13) ?
C2 C7 C8 N2 . . . . 7.22(13) ?
C8 N3 C9 N4 . . . . 7.75(18) ?
C8 N3 C9 C10 . . . . -157.04(13) ?
C9 N4 C9 N3 7_575 . . . -156.56(9) ?
B1 N4 C9 N3 . . . . 15.4(2) ?
C9 N4 C9 C10 7_575 . . . 11.64(19) ?
B1 N4 C9 C10 . . . . -176.44(14) ?
N3 C9 C10 C11 . . . . -17.8(2) ?
N4 C9 C10 C11 . . . . 175.53(14) ?
N3 C9 C10 C10 . . . 7_575 160.09(12) ?
N4 C9 C10 C10 . . . 7_575 -6.63(11) ?
C10 C10 C11 C12 7_575 . . . 0.65(15) ?
C9 C10 C11 C12 . . . . 178.25(13) ?
C10 C11 C12 C12 . . . 7_575 -0.66(15) ?
C13 O1 B1 N4 . . . . 180.000000 ?
C13 O1 B1 N2 . . . . -61.93(13) ?
C13 O1 B1 N2 . . . 7_575 61.93(13) ?
C9 N4 B1 O1 . . . . 94.40(13) ?
C9 N4 B1 O1 7_575 . . . -94.40(13) ?
C9 N4 B1 N2 . . . . -31.80(19) ?
C9 N4 B1 N2 7_575 . . . 139.39(12) ?
C9 N4 B1 N2 . . . 7_575 -139.39(12) ?
C9 N4 B1 N2 7_575 . . 7_575 31.80(19) ?
C1 N2 B1 O1 . . . . 103.19(15) ?
C8 N2 B1 O1 . . . . -90.62(17) ?
C1 N2 B1 N4 . . . . -135.32(12) ?
C8 N2 B1 N4 . . . . 30.86(16) ?
C1 N2 B1 N2 . . . 7_575 -27.49(19) ?
C8 N2 B1 N2 . . . 7_575 138.69(10) ?
